data_7223144
loop_
_publ_author_name
'Zou, Xiaoyan'
'Yan, Pengfei'
'Dong, Yanping'
'Luan, Fang'
'Li, Guangming'

_publ_section_title
;
 Magnetic dynamics of two salen type Dy2 complexes modulated by
 coordination geometry
;
_journal_name_full 'RSC Adv.'
_journal_paper_doi 10.1039/C5RA18244A
_journal_year 2015
_chemical_formula_moiety 'C68 H66 Dy2 N14 O26, 2(C H2 Cl2), 2(C O)'
_chemical_formula_sum 'C72 H70 Cl4 Dy2 N14 O28'
_chemical_formula_weight 2046.22
_chemical_name_systematic
; 
 ? 
;
_space_group_IT_number 1
_symmetry_cell_setting triclinic
_symmetry_space_group_name_Hall 'P 1'
_symmetry_space_group_name_H-M 'P 1'
_atom_sites_solution_hydrogens geom
_atom_sites_solution_primary direct
_atom_sites_solution_secondary difmap
_audit_creation_method SHELXL-97
_audit_update_record
;
2015-09-07 deposited with the CCDC.
2015-11-02 downloaded from the CCDC.
;
_cell_angle_alpha 92.00(3)
_cell_angle_beta 106.70(3)
_cell_angle_gamma 92.49(3)
_cell_formula_units_Z 1
_cell_length_a 10.963(2)
_cell_length_b 10.998(2)
_cell_length_c 18.653(4)
_cell_measurement_reflns_used 18009
_cell_measurement_temperature 293(2)
_cell_measurement_theta_max 27.52
_cell_measurement_theta_min 3.01
_cell_volume 2149.5(8)
_computing_cell_refinement 'RAPID-AUTO (Rigaku 1998 <i>RAPID-AUTO</i>)'
_computing_data_collection 'RAPID-AUTO (Rigaku 1998 <i>RAPID-AUTO</i>)'
_computing_data_reduction 'CrystalClear (Rigaku/MSC, 2002)'
_computing_molecular_graphics 'SHELXTL (Sheldrick, 2008)'
_computing_publication_material SHELXL-97
_computing_structure_refinement 'SHELXL-97 (Sheldrick, 2008)'
_computing_structure_solution 'SHELXS-97 (Sheldrick, 2008)'
_diffrn_ambient_temperature 293(2)
_diffrn_measured_fraction_theta_full 0.995
_diffrn_measured_fraction_theta_max 0.995
_diffrn_measurement_device_type 'Rigaku RAXIS-RAPID'
_diffrn_measurement_method '\w scan'
_diffrn_radiation_monochromator graphite
_diffrn_radiation_source 'fine-focus sealed tube'
_diffrn_radiation_type MoK\a
_diffrn_radiation_wavelength 0.71073
_diffrn_reflns_av_R_equivalents 0.0312
_diffrn_reflns_av_sigmaI/netI 0.0527
_diffrn_reflns_limit_h_max 13
_diffrn_reflns_limit_h_min -13
_diffrn_reflns_limit_k_max 13
_diffrn_reflns_limit_k_min -12
_diffrn_reflns_limit_l_max 22
_diffrn_reflns_limit_l_min -22
_diffrn_reflns_number 16938
_diffrn_reflns_theta_full 25.00
_diffrn_reflns_theta_max 25.00
_diffrn_reflns_theta_min 3.01
_diffrn_standards_decay_% 0
_diffrn_standards_interval_count 0
_diffrn_standards_interval_time 0
_diffrn_standards_number 0
_exptl_absorpt_coefficient_mu 1.934
_exptl_absorpt_correction_T_max 0.679
_exptl_absorpt_correction_T_min 0.588
_exptl_absorpt_correction_type multi-scan
_exptl_absorpt_process_details 'ABSCOR (Higashi, 1995)'
_exptl_crystal_colour yellow
_exptl_crystal_density_diffrn 1.581
_exptl_crystal_density_method 'not measured'
_exptl_crystal_description block
_exptl_crystal_F_000 1024
_exptl_crystal_size_max 0.28
_exptl_crystal_size_mid 0.26
_exptl_crystal_size_min 0.20
_refine_diff_density_max 0.685
_refine_diff_density_min -0.400
_refine_diff_density_rms 0.102
_refine_ls_abs_structure_details 'Flack H D (1983), Acta Cryst. A39, 876-881'
_refine_ls_abs_structure_Flack 0.464(18)
_refine_ls_extinction_method none
_refine_ls_goodness_of_fit_ref 1.068
_refine_ls_hydrogen_treatment mixed
_refine_ls_matrix_type full
_refine_ls_number_parameters 1082
_refine_ls_number_reflns 12711
_refine_ls_number_restraints 189
_refine_ls_restrained_S_all 1.070
_refine_ls_R_factor_all 0.0513
_refine_ls_R_factor_gt 0.0403
_refine_ls_shift/su_max 0.002
_refine_ls_shift/su_mean 0.000
_refine_ls_structure_factor_coef Fsqd
_refine_ls_weighting_details 'calc w=1/[\s^2^(Fo^2^)+(0.0550P)^2^+0.9438P] where P=(Fo^2^+2Fc^2^)/3'
_refine_ls_weighting_scheme calc
_refine_ls_wR_factor_gt 0.0966
_refine_ls_wR_factor_ref 0.1023
_reflns_number_gt 10828
_reflns_number_total 15098
_reflns_threshold_expression >2sigma(I)
_cod_data_source_file c5ra18244a2.cif
_cod_data_source_block p1
_cod_database_code 7223144

loop_
_symmetry_equiv_pos_as_xyz
'x, y, z'

loop_
_atom_site_label
_atom_site_type_symbol
_atom_site_fract_x
_atom_site_fract_y
_atom_site_fract_z
_atom_site_U_iso_or_equiv
_atom_site_adp_type
_atom_site_occupancy
_atom_site_symmetry_multiplicity
_atom_site_calc_flag
_atom_site_refinement_flags
C1 C 0.3855(16) 1.0784(17) 0.2096(10) 0.039(4) Uani 1 1 d .
C2 C 0.4733(15) 1.1363(16) 0.2737(9) 0.042(5) Uani 1 1 d .
H2 H 0.5078 1.0926 0.3159 0.050 Uiso 1 1 calc R
C3 C 0.507(2) 1.256(2) 0.2729(14) 0.079(8) Uani 1 1 d .
H3 H 0.5748 1.2884 0.3122 0.095 Uiso 1 1 calc R
C4 C 0.451(2) 1.3305(15) 0.2214(15) 0.079(8) Uani 1 1 d .
H4 H 0.4775 1.4127 0.2278 0.095 Uiso 1 1 calc R
C5 C 0.357(2) 1.2914(16) 0.1596(13) 0.054(5) Uani 1 1 d .
H5 H 0.3118 1.3457 0.1261 0.064 Uiso 1 1 calc R
C6 C 0.3319(16) 1.1722(15) 0.1489(8) 0.036(4) Uani 1 1 d U
C7 C 0.2323(18) 1.1265(18) 0.0788(9) 0.035(4) Uani 1 1 d .
H7 H 0.1979 1.1831 0.0437 0.042 Uiso 1 1 calc R
C8 C 0.0936(18) 0.9627(19) -0.0020(11) 0.049(5) Uani 1 1 d .
H8A H 0.0188 0.9379 0.0129 0.059 Uiso 1 1 calc R
H8B H 0.0694 1.0261 -0.0374 0.059 Uiso 1 1 calc R
C9 C 0.1288(17) 0.8631(15) -0.0384(11) 0.038(4) Uani 1 1 d .
H9A H 0.1427 0.7970 -0.0044 0.045 Uiso 1 1 calc R
H9B H 0.2103 0.8853 -0.0465 0.045 Uiso 1 1 calc R
C10 C 0.039(2) 0.8130(17) -0.1136(10) 0.042(4) Uani 1 1 d U
H10A H 0.0674 0.7371 -0.1295 0.050 Uiso 1 1 calc R
H10B H -0.0475 0.7990 -0.1102 0.050 Uiso 1 1 calc R
C11 C -0.0605(18) 0.9754(18) -0.1933(10) 0.043(5) Uani 1 1 d .
H11 H -0.1314 0.9550 -0.1774 0.052 Uiso 1 1 calc R
C12 C -0.0697(16) 1.0665(18) -0.2407(11) 0.043(5) Uani 1 1 d .
C13 C -0.1795(14) 1.1426(18) -0.2684(12) 0.053(6) Uani 1 1 d .
H13 H -0.2544 1.1194 -0.2574 0.064 Uiso 1 1 calc R
C14 C -0.181(2) 1.241(2) -0.3075(14) 0.061(6) Uani 1 1 d U
H14 H -0.2540 1.2851 -0.3198 0.073 Uiso 1 1 calc R
C15 C -0.0773(19) 1.2783(19) -0.3303(13) 0.058(6) Uani 1 1 d .
H15 H -0.0780 1.3461 -0.3589 0.070 Uiso 1 1 calc R
C16 C 0.023(2) 1.212(2) -0.3092(14) 0.055(5) Uani 1 1 d U
H16 H 0.0912 1.2331 -0.3275 0.066 Uiso 1 1 calc R
C17 C 0.0388(18) 1.1175(17) -0.2642(10) 0.042(5) Uani 1 1 d .
C18 C 0.6357(14) 0.7234(16) 0.2992(11) 0.035(4) Uani 1 1 d .
C19 C 0.6418(17) 0.6118(16) 0.3417(11) 0.040(4) Uani 1 1 d .
H19 H 0.5721 0.5785 0.3546 0.048 Uiso 1 1 calc R
C20 C 0.766(2) 0.5579(16) 0.3618(12) 0.061(7) Uani 1 1 d .
H20 H 0.7747 0.4885 0.3896 0.074 Uiso 1 1 calc R
C21 C 0.8720(16) 0.602(2) 0.3427(14) 0.057(6) Uani 1 1 d .
H21 H 0.9496 0.5660 0.3594 0.069 Uiso 1 1 calc R
C22 C 0.8604(17) 0.7018(17) 0.2979(11) 0.051(5) Uani 1 1 d U
H22 H 0.9280 0.7316 0.2816 0.061 Uiso 1 1 calc R
C23 C 0.7431(16) 0.7551(15) 0.2784(9) 0.028(3) Uani 1 1 d .
C24 C 0.7467(15) 0.8583(17) 0.2338(10) 0.036(4) Uani 1 1 d U
H24 H 0.8249 0.8811 0.2267 0.044 Uiso 1 1 calc R
C25 C 0.6479(18) 1.0098(17) 0.1485(11) 0.040(4) Uani 1 1 d .
H25A H 0.7310 1.0199 0.1402 0.048 Uiso 1 1 calc R
H25B H 0.6302 1.0870 0.1691 0.048 Uiso 1 1 calc R
C26 C 0.5491(19) 0.9827(17) 0.0730(11) 0.045(5) Uani 1 1 d .
H26A H 0.5479 1.0496 0.0404 0.054 Uiso 1 1 calc R
H26B H 0.4647 0.9694 0.0792 0.054 Uiso 1 1 calc R
C27 C 0.5929(17) 0.8601(16) 0.0387(9) 0.037(4) Uani 1 1 d .
H27A H 0.6759 0.8744 0.0308 0.044 Uiso 1 1 calc R
H27B H 0.5975 0.7942 0.0724 0.044 Uiso 1 1 calc R
C28 C 0.448(2) 0.7153(18) -0.0519(12) 0.045(5) Uani 1 1 d U
H28 H 0.4779 0.6569 -0.0173 0.054 Uiso 1 1 calc R
C29 C 0.3585(17) 0.6787(13) -0.1179(11) 0.035(4) Uani 1 1 d .
C30 C 0.307(2) 0.550(2) -0.1259(14) 0.057(5) Uani 1 1 d U
H30 H 0.3318 0.5018 -0.0848 0.069 Uiso 1 1 calc R
C31 C 0.224(2) 0.4992(18) -0.1907(12) 0.072(7) Uani 1 1 d .
H31 H 0.2028 0.4159 -0.1971 0.087 Uiso 1 1 calc R
C32 C 0.171(2) 0.5833(18) -0.2492(12) 0.050(4) Uani 1 1 d U
H32 H 0.1143 0.5551 -0.2947 0.060 Uiso 1 1 calc R
C33 C 0.2087(19) 0.7079(15) -0.2352(12) 0.050(5) Uani 1 1 d .
H33 H 0.1698 0.7638 -0.2696 0.060 Uiso 1 1 calc R
C34 C 0.3050(14) 0.7489(13) -0.1693(9) 0.030(4) Uani 1 1 d U
C35 C 0.4118(18) 0.930(2) 0.4248(11) 0.048(5) Uani 1 1 d .
C36 C 0.493(2) 0.8627(18) 0.4705(14) 0.070(6) Uani 1 1 d .
H36 H 0.5085 0.7888 0.4500 0.084 Uiso 1 1 calc R
C37 C 0.557(2) 0.888(3) 0.5442(18) 0.125(13) Uani 1 1 d .
H37 H 0.6034 0.8287 0.5732 0.150 Uiso 1 1 calc R
C38 C 0.5518(17) 1.0052(15) 0.5750(9) 0.065(4) Uani 1 1 d DU
H38 H 0.5986 1.0270 0.6241 0.079 Uiso 1 1 calc R
C39 C 0.475(2) 1.0886(18) 0.5308(12) 0.075(6) Uani 1 1 d D
H39 H 0.4725 1.1683 0.5483 0.090 Uiso 1 1 calc R
C40 C 0.404(2) 1.0470(19) 0.4594(11) 0.053(5) Uani 1 1 d U
C41 C 0.3235(18) 1.1343(19) 0.4224(11) 0.054(5) Uani 1 1 d U
H41 H 0.3259 1.2102 0.4464 0.064 Uiso 1 1 calc R
C42 C 0.156(2) 1.1982(19) 0.3135(14) 0.092(8) Uani 1 1 d .
H42A H 0.1837 1.2802 0.3345 0.110 Uiso 1 1 calc R
H42B H 0.1624 1.1952 0.2626 0.110 Uiso 1 1 calc R
C43 C 0.031(2) 1.178(3) 0.3104(14) 0.071(7) Uani 1 1 d .
H43A H 0.0231 1.1890 0.3606 0.085 Uiso 1 1 calc R
H43B H 0.0050 1.0943 0.2932 0.085 Uiso 1 1 calc R
C44 C -0.065(2) 1.267(2) 0.2555(14) 0.077(6) Uani 1 1 d .
H44A H -0.1507 1.2485 0.2580 0.093 Uiso 1 1 calc R
H44B H -0.0414 1.3509 0.2748 0.093 Uiso 1 1 calc R
C45 C -0.009(3) 1.340(3) 0.1505(18) 0.086(9) Uani 1 1 d .
H45 H 0.0371 1.4034 0.1827 0.103 Uiso 1 1 calc R
C46 C -0.0092(19) 1.3414(19) 0.0708(9) 0.057(5) Uani 1 1 d .
C47 C 0.046(2) 1.429(2) 0.0384(18) 0.076(6) Uani 1 1 d U
H47 H 0.0855 1.4976 0.0680 0.092 Uiso 1 1 calc R
C48 C 0.0476(19) 1.422(2) -0.0367(14) 0.078(5) Uani 1 1 d U
H48 H 0.0944 1.4769 -0.0567 0.093 Uiso 1 1 calc R
C49 C -0.031(2) 1.322(3) -0.0789(19) 0.085(7) Uani 1 1 d U
H49 H -0.0437 1.3191 -0.1304 0.102 Uiso 1 1 calc R
C50 C -0.090(2) 1.2301(19) -0.0523(12) 0.070(5) Uani 1 1 d .
H50 H -0.1392 1.1667 -0.0828 0.085 Uiso 1 1 calc R
C51 C -0.070(2) 1.239(2) 0.0229(16) 0.072(7) Uani 1 1 d .
C52 C 0.2632(19) 0.9157(16) -0.3927(12) 0.046(5) Uani 1 1 d DU
C53 C 0.1793(15) 1.0050(15) -0.4314(9) 0.042(3) Uani 1 1 d D
H53 H 0.1732 1.0809 -0.4095 0.050 Uiso 1 1 calc R
C54 C 0.1057(17) 0.967(2) -0.5064(8) 0.060(4) Uani 1 1 d .
H54 H 0.0469 1.0206 -0.5324 0.073 Uiso 1 1 calc R
C55 C 0.1138(18) 0.8732(15) -0.5382(12) 0.073(5) Uani 1 1 d DU
H55 H 0.0606 0.8579 -0.5868 0.088 Uiso 1 1 calc R
C56 C 0.1993(19) 0.7835(17) -0.5068(13) 0.062(5) Uani 1 1 d D
H56 H 0.2097 0.7150 -0.5347 0.075 Uiso 1 1 calc R
C57 C 0.2719(17) 0.805(2) -0.4259(11) 0.055(5) Uani 1 1 d .
C58 C 0.356(3) 0.718(2) -0.3868(17) 0.088(9) Uani 1 1 d .
H58 H 0.3551 0.6432 -0.4118 0.105 Uiso 1 1 calc R
C59 C 0.5123(13) 0.6303(19) -0.2765(14) 0.064(6) Uani 1 1 d .
H59A H 0.4817 0.5534 -0.3043 0.077 Uiso 1 1 calc R
H59B H 0.4996 0.6252 -0.2273 0.077 Uiso 1 1 calc R
C60 C 0.659(2) 0.654(2) -0.2679(15) 0.076(8) Uani 1 1 d .
H60A H 0.6732 0.6599 -0.3167 0.092 Uiso 1 1 calc R
H60B H 0.6918 0.7289 -0.2385 0.092 Uiso 1 1 calc R
C61 C 0.722(3) 0.550(2) -0.2301(16) 0.080(7) Uani 1 1 d U
H61A H 0.6730 0.4746 -0.2498 0.097 Uiso 1 1 calc R
H61B H 0.8066 0.5448 -0.2367 0.097 Uiso 1 1 calc R
C62 C 0.698(2) 0.4853(19) -0.1185(14) 0.053(5) Uani 1 1 d .
H62 H 0.6653 0.4123 -0.1453 0.063 Uiso 1 1 calc R
C63 C 0.7066(16) 0.4953(14) -0.0435(12) 0.068(7) Uani 1 1 d D
C64 C 0.648(2) 0.403(3) -0.0137(19) 0.089(8) Uani 1 1 d .
H64 H 0.6002 0.3406 -0.0455 0.106 Uiso 1 1 calc R
C65 C 0.657(2) 0.403(3) 0.062(2) 0.117(11) Uani 1 1 d .
H65 H 0.6300 0.3321 0.0799 0.141 Uiso 1 1 calc R
C66 C 0.705(3) 0.501(3) 0.1115(19) 0.106(12) Uani 1 1 d .
H66 H 0.6981 0.5088 0.1598 0.127 Uiso 1 1 calc R
C67 C 0.763(3) 0.581(3) 0.0797(19) 0.099(9) Uani 1 1 d U
H67 H 0.8079 0.6433 0.1132 0.119 Uiso 1 1 calc R
C68 C 0.773(2) 0.594(2) 0.0059(16) 0.061(5) Uani 1 1 d D
C69 C 0.891(3) 0.738(2) 0.5520(15) 0.140(12) Uani 1 1 d .
H69A H 0.9529 0.7580 0.5257 0.168 Uiso 1 1 calc R
H69B H 0.8077 0.7462 0.5166 0.168 Uiso 1 1 calc R
C70 C 0.787(3) 0.1053(18) 0.4850(12) 0.115(10) Uani 1 1 d .
H70A H 0.7071 0.1085 0.4972 0.137 Uiso 1 1 calc R
H70B H 0.8528 0.0825 0.5288 0.137 Uiso 1 1 calc R
C71 C 0.186(3) 0.292(2) 0.5265(11) 0.192(14) Uani 1 1 d D
Cl1 Cl 0.9004(10) 0.5882(7) 0.5654(4) 0.191(5) Uani 1 1 d .
Cl2 Cl 0.9079(8) 0.8490(7) 0.6173(5) 0.0893(18) Uani 1 1 d .
Cl3 Cl 0.7726(9) 0.0012(9) 0.4076(6) 0.124(3) Uani 1 1 d .
Cl4 Cl 0.8277(7) 0.2413(6) 0.4550(5) 0.118(2) Uani 1 1 d .
Dy1 Dy 0.31513(3) 0.78188(2) 0.247519(19) 0.03599(19) Uani 1 1 d .
Dy2 Dy 0.36649(3) 1.05400(3) -0.213975(19) 0.0367(2) Uani 1 1 d .
N1 N 0.1907(14) 1.0142(12) 0.0638(8) 0.031(3) Uani 1 1 d .
N2 N 0.0442(14) 0.9116(13) -0.1673(9) 0.039(3) Uani 1 1 d U
N3 N 0.6550(12) 0.9201(13) 0.2037(8) 0.034(3) Uani 1 1 d .
N4 N 0.4927(15) 0.8292(14) -0.0348(9) 0.045(4) Uani 1 1 d .
N5 N 0.2465(18) 1.1141(13) 0.3567(11) 0.052(4) Uani 1 1 d .
N6 N -0.066(2) 1.260(2) 0.1781(15) 0.072(6) Uani 1 1 d .
N7 N 0.4361(17) 0.7343(17) -0.3179(11) 0.065(5) Uani 1 1 d .
N8 N 0.731(2) 0.571(2) -0.1518(14) 0.070(6) Uani 1 1 d .
N9 N 0.0606(13) 0.8575(14) 0.1694(9) 0.052(5) Uani 1 1 d .
N10 N 0.2254(12) 0.5802(13) 0.3333(8) 0.035(3) Uani 1 1 d .
N11 N 0.3495(17) 0.6355(17) 0.1187(9) 0.058(5) Uani 1 1 d .
N12 N 0.3417(15) 1.2099(10) -0.0892(9) 0.043(4) Uani 1 1 d U
N13 N 0.6318(14) 0.9702(12) -0.1419(9) 0.033(3) Uani 1 1 d U
N14 N 0.444(2) 1.2479(15) -0.2933(12) 0.060(5) Uani 1 1 d .
O1 O 0.3470(15) 0.9679(11) 0.1960(8) 0.044(4) Uani 1 1 d .
O2 O 0.1465(12) 1.0588(14) -0.2459(9) 0.047(4) Uani 1 1 d .
O3 O 0.5325(13) 0.7788(12) 0.2778(9) 0.041(3) Uani 1 1 d U
O4 O 0.3317(14) 0.8724(12) -0.1662(9) 0.043(3) Uani 1 1 d .
O5 O 0.3477(14) 0.8954(13) 0.3549(8) 0.047(4) Uani 1 1 d .
O6 O -0.1169(19) 1.1479(15) 0.0482(11) 0.097(6) Uani 1 1 d .
H6 H -0.1163 1.1627 0.0917 0.145 Uiso 1 1 d R
O7 O 0.3383(14) 0.9377(14) -0.3257(9) 0.051(4) Uani 1 1 d .
O8 O 0.8317(17) 0.6840(15) -0.0180(12) 0.084(4) Uani 1 1 d U
H8 H 0.8251 0.6708 -0.0626 0.125 Uiso 1 1 d R
O9 O 0.1087(15) 0.8943(15) 0.2452(9) 0.058(4) Uani 1 1 d .
O10 O -0.0487(13) 0.9030(16) 0.1407(10) 0.059(5) Uani 1 1 d .
O11 O 0.1182(13) 0.7954(12) 0.1390(7) 0.041(3) Uani 1 1 d .
O12 O 0.1505(14) 0.6367(15) 0.2769(11) 0.065(4) Uani 1 1 d .
O13 O 0.1946(16) 0.5049(14) 0.3682(10) 0.065(4) Uani 1 1 d U
O14 O 0.3493(15) 0.6137(13) 0.3411(8) 0.055(4) Uani 1 1 d .
O15 O 0.3137(16) 0.5852(12) 0.1741(8) 0.054(4) Uani 1 1 d .
O16 O 0.3515(16) 0.5650(15) 0.0650(10) 0.087(5) Uani 1 1 d U
O17 O 0.3674(15) 0.7443(13) 0.1209(9) 0.048(4) Uani 1 1 d .
O18 O 0.3697(16) 1.2441(12) -0.1432(9) 0.059(4) Uani 1 1 d .
O19 O 0.319(2) 1.2740(11) -0.0416(9) 0.105(7) Uani 1 1 d .
O20 O 0.3216(15) 1.0907(13) -0.0886(9) 0.046(4) Uani 1 1 d .
O21 O 0.5724(12) 1.0445(13) -0.1092(8) 0.046(3) Uani 1 1 d .
O22 O 0.7304(17) 0.937(2) -0.1062(12) 0.079(6) Uani 1 1 d .
O23 O 0.5762(14) 0.9467(12) -0.2047(9) 0.047(4) Uani 1 1 d .
O24 O 0.5260(14) 1.1944(14) -0.2514(10) 0.052(3) Uani 1 1 d .
O25 O 0.484(2) 1.3286(17) -0.3309(12) 0.091(6) Uani 1 1 d .
O26 O 0.3357(12) 1.2250(14) -0.3071(10) 0.059(5) Uani 1 1 d .
O27 O 0.175(3) 0.415(2) 0.5609(18) 0.267(12) Uani 1 1 d DU
O28 O 0.5434(12) 0.4576(14) 0.5103(8) 0.133(4) Uani 1 1 d DU
C72 C 0.424(3) 0.404(2) 0.4579(17) 0.28(2) Uani 1 1 d D

loop_
_atom_site_aniso_label
_atom_site_aniso_U_11
_atom_site_aniso_U_22
_atom_site_aniso_U_33
_atom_site_aniso_U_23
_atom_site_aniso_U_13
_atom_site_aniso_U_12
C1 0.040(7) 0.059(9) 0.027(6) 0.030(6) 0.019(5) 0.031(6)
C2 0.038(8) 0.055(10) 0.021(7) -0.011(6) -0.007(6) -0.007(7)
C3 0.082(12) 0.052(10) 0.076(14) -0.019(10) -0.012(10) -0.028(9)
C4 0.106(17) 0.013(7) 0.119(19) 0.018(9) 0.031(14) 0.010(9)
C5 0.059(8) 0.020(6) 0.068(10) 0.001(6) -0.001(7) -0.005(6)
C6 0.040(6) 0.042(7) 0.019(5) 0.003(5) -0.002(4) -0.007(5)
C7 0.047(8) 0.047(8) 0.017(5) 0.011(5) 0.015(5) 0.008(6)
C8 0.046(9) 0.062(10) 0.049(10) 0.020(7) 0.025(8) 0.016(7)
C9 0.047(9) 0.033(7) 0.038(9) 0.015(6) 0.021(7) -0.002(7)
C10 0.057(8) 0.040(6) 0.030(7) 0.015(5) 0.014(6) -0.003(5)
C11 0.049(9) 0.059(9) 0.024(6) -0.006(6) 0.020(6) -0.026(8)
C12 0.020(6) 0.066(10) 0.045(9) -0.014(8) 0.015(6) -0.001(6)
C13 0.024(6) 0.074(11) 0.063(11) 0.005(8) 0.008(6) 0.036(7)
C14 0.060(9) 0.055(9) 0.061(10) -0.003(7) 0.004(7) 0.019(7)
C15 0.053(11) 0.067(12) 0.057(12) 0.001(9) 0.021(9) -0.011(9)
C16 0.044(7) 0.061(8) 0.068(9) 0.008(6) 0.027(6) -0.006(6)
C17 0.054(10) 0.042(9) 0.026(8) 0.004(7) 0.002(7) 0.023(7)
C18 0.020(6) 0.045(9) 0.042(9) -0.005(7) 0.015(6) -0.011(6)
C19 0.027(6) 0.037(6) 0.053(7) 0.024(5) 0.004(5) 0.007(5)
C20 0.069(13) 0.042(9) 0.063(13) 0.020(9) -0.003(10) 0.036(9)
C21 0.023(6) 0.078(12) 0.068(11) 0.001(9) 0.007(6) 0.025(7)
C22 0.056(8) 0.057(8) 0.040(7) -0.001(6) 0.018(6) -0.011(6)
C23 0.029(7) 0.031(5) 0.021(6) 0.008(5) 0.003(5) -0.004(5)
C24 0.025(6) 0.048(7) 0.035(7) 0.005(6) 0.006(5) 0.010(6)
C25 0.038(6) 0.037(7) 0.047(9) -0.002(6) 0.016(6) -0.003(5)
C26 0.055(10) 0.045(9) 0.033(9) 0.000(7) 0.007(8) 0.021(7)
C27 0.043(8) 0.040(7) 0.019(6) -0.004(5) -0.005(5) 0.003(6)
C28 0.055(8) 0.038(7) 0.049(8) 0.018(6) 0.020(7) 0.014(6)
C29 0.046(7) 0.007(4) 0.061(9) 0.010(5) 0.025(6) 0.011(5)
C30 0.071(8) 0.046(8) 0.054(8) 0.014(6) 0.014(7) 0.009(6)
C31 0.080(12) 0.049(11) 0.060(11) -0.019(8) -0.015(10) -0.029(9)
C32 0.062(8) 0.041(7) 0.037(6) -0.003(5) 0.000(5) 0.005(6)
C33 0.066(11) 0.033(8) 0.064(12) 0.015(7) 0.034(9) 0.025(8)
C34 0.031(5) 0.023(6) 0.031(6) -0.011(5) 0.006(5) -0.004(5)
C35 0.035(6) 0.082(12) 0.030(6) 0.012(5) 0.012(4) -0.001(5)
C36 0.076(11) 0.064(10) 0.079(11) -0.004(8) 0.038(9) -0.006(8)
C37 0.036(8) 0.19(3) 0.13(2) 0.09(2) -0.002(11) -0.030(14)
C38 0.061(7) 0.092(8) 0.039(6) -0.009(6) 0.010(5) -0.020(7)
C39 0.081(10) 0.106(14) 0.034(7) -0.012(9) 0.018(7) -0.038(10)
C40 0.059(8) 0.060(7) 0.038(7) -0.031(6) 0.019(6) -0.012(6)
C41 0.054(7) 0.052(7) 0.054(8) -0.017(6) 0.015(6) 0.000(6)
C42 0.17(2) 0.044(9) 0.075(13) 0.001(9) 0.057(14) 0.008(11)
C43 0.069(13) 0.096(15) 0.059(10) 0.034(10) 0.030(9) 0.033(11)
C44 0.081(11) 0.077(11) 0.078(12) -0.011(8) 0.029(9) 0.028(9)
C45 0.068(14) 0.088(16) 0.082(19) -0.023(13) -0.013(12) 0.040(12)
C46 0.055(9) 0.079(11) 0.042(8) -0.006(7) 0.020(7) 0.013(8)
C47 0.066(9) 0.072(9) 0.091(10) 0.005(7) 0.023(7) -0.010(7)
C48 0.064(8) 0.095(8) 0.082(9) 0.012(7) 0.031(7) 0.019(7)
C49 0.078(10) 0.090(10) 0.086(11) 0.005(8) 0.023(8) 0.006(8)
C50 0.085(10) 0.051(8) 0.061(9) -0.011(6) -0.004(7) 0.025(7)
C51 0.081(13) 0.061(11) 0.070(13) 0.001(9) 0.011(10) 0.042(9)
C52 0.046(5) 0.046(5) 0.046(5) 0.0022(11) 0.0135(18) 0.0023(11)
C53 0.034(5) 0.057(8) 0.028(6) 0.015(5) -0.003(4) 0.016(5)
C54 0.045(8) 0.108(12) 0.020(6) 0.011(6) -0.004(5) 0.004(7)
C55 0.069(8) 0.083(9) 0.057(8) 0.002(7) 0.004(6) -0.014(7)
C56 0.065(9) 0.066(9) 0.056(11) -0.014(7) 0.023(8) -0.007(7)
C57 0.035(6) 0.085(12) 0.048(9) 0.021(8) 0.016(6) 0.008(7)
C58 0.104(15) 0.070(12) 0.111(17) -0.049(11) 0.077(14) -0.028(10)
C59 0.037(6) 0.059(10) 0.108(15) 0.009(9) 0.037(8) 0.016(6)
C60 0.066(13) 0.084(15) 0.086(15) -0.017(11) 0.032(10) 0.014(11)
C61 0.077(9) 0.084(9) 0.079(10) 0.009(7) 0.019(7) 0.021(7)
C62 0.047(9) 0.048(9) 0.059(13) 0.000(8) 0.006(8) 0.017(7)
C63 0.027(6) 0.043(8) 0.13(2) 0.034(9) 0.011(8) 0.017(5)
C64 0.045(8) 0.120(17) 0.099(16) 0.002(12) 0.017(9) 0.018(9)
C65 0.072(11) 0.15(2) 0.16(2) 0.082(19) 0.080(14) 0.034(12)
C66 0.108(19) 0.14(2) 0.079(14) 0.011(14) 0.028(13) 0.084(18)
C67 0.105(12) 0.081(11) 0.103(12) -0.011(8) 0.015(8) 0.035(8)
C68 0.052(7) 0.062(11) 0.070(12) -0.001(8) 0.015(7) 0.018(7)
C69 0.15(2) 0.137(19) 0.19(3) 0.115(17) 0.118(19) 0.076(16)
C70 0.18(2) 0.088(13) 0.097(14) -0.052(12) 0.080(15) -0.031(13)
C71 0.32(4) 0.20(2) 0.088(12) 0.028(14) 0.093(17) 0.16(3)
Cl1 0.311(13) 0.103(4) 0.102(5) 0.020(3) -0.036(6) 0.048(6)
Cl2 0.086(4) 0.091(3) 0.081(4) -0.002(3) 0.012(3) -0.008(3)
Cl3 0.095(5) 0.151(7) 0.101(5) -0.034(5) -0.009(4) 0.023(4)
Cl4 0.144(4) 0.081(3) 0.138(5) 0.013(3) 0.058(4) -0.001(3)
Dy1 0.0362(4) 0.0358(4) 0.0378(5) 0.0073(4) 0.0127(4) 0.0050(3)
Dy2 0.0375(4) 0.0361(4) 0.0381(5) 0.0078(4) 0.0124(4) 0.0044(3)
N1 0.041(7) 0.031(6) 0.026(6) 0.019(5) 0.013(5) 0.017(5)
N2 0.044(6) 0.037(5) 0.029(5) 0.003(4) -0.001(4) 0.014(4)
N3 0.018(4) 0.054(7) 0.033(6) 0.004(5) 0.013(4) -0.012(4)
N4 0.049(8) 0.056(8) 0.028(7) -0.011(6) 0.010(6) -0.015(6)
N5 0.068(10) 0.029(5) 0.070(10) -0.017(6) 0.038(8) 0.013(6)
N6 0.069(9) 0.065(11) 0.075(13) -0.004(9) 0.012(8) 0.003(8)
N7 0.056(9) 0.087(12) 0.052(9) 0.013(8) 0.013(7) 0.014(8)
N8 0.081(11) 0.067(12) 0.059(10) 0.006(8) 0.012(8) 0.032(9)
N9 0.026(6) 0.074(10) 0.047(8) 0.035(7) -0.005(5) -0.008(6)
N10 0.034(5) 0.036(6) 0.037(6) 0.008(5) 0.012(4) -0.010(4)
N11 0.064(8) 0.089(11) 0.036(6) 0.013(7) 0.037(6) 0.001(7)
N12 0.054(6) 0.012(4) 0.062(8) -0.005(4) 0.018(5) 0.001(4)
N13 0.034(5) 0.031(5) 0.048(6) 0.001(4) 0.032(5) 0.015(4)
N14 0.099(12) 0.035(6) 0.074(9) 0.012(6) 0.066(9) 0.006(7)
O1 0.072(9) 0.018(6) 0.035(7) 0.008(5) 0.003(6) 0.002(6)
O2 0.027(5) 0.062(8) 0.049(8) 0.017(6) 0.005(5) 0.010(5)
O3 0.038(6) 0.043(6) 0.048(7) 0.013(5) 0.021(5) 0.002(5)
O4 0.051(7) 0.038(7) 0.037(7) 0.009(5) 0.009(6) -0.001(6)
O5 0.058(8) 0.048(7) 0.027(6) -0.008(5) 0.004(6) -0.003(6)
O6 0.148(15) 0.053(7) 0.081(8) -0.001(6) 0.017(9) 0.023(8)
O7 0.054(7) 0.065(8) 0.036(7) 0.005(6) 0.015(6) 0.024(6)
O8 0.098(7) 0.060(7) 0.088(7) -0.001(5) 0.023(5) -0.019(5)
O9 0.055(8) 0.078(9) 0.037(7) 0.000(6) 0.007(6) 0.021(7)
O10 0.029(7) 0.091(12) 0.062(11) 0.031(9) 0.015(7) 0.019(7)
O11 0.050(6) 0.050(7) 0.032(6) -0.003(5) 0.027(5) 0.002(5)
O12 0.040(7) 0.066(9) 0.093(11) 0.024(7) 0.025(7) 0.011(6)
O13 0.077(7) 0.052(6) 0.071(6) 0.026(5) 0.027(5) -0.006(5)
O14 0.063(9) 0.059(9) 0.043(8) 0.018(7) 0.014(7) 0.004(7)
O15 0.091(10) 0.031(6) 0.046(8) -0.003(5) 0.028(7) 0.008(6)
O16 0.111(7) 0.085(8) 0.074(7) -0.021(6) 0.046(6) -0.011(6)
O17 0.064(8) 0.034(7) 0.049(9) 0.008(6) 0.021(7) 0.002(6)
O18 0.091(10) 0.030(6) 0.079(11) 0.014(6) 0.061(9) 0.000(6)
O19 0.239(18) 0.032(5) 0.096(10) -0.006(5) 0.132(11) 0.008(7)
O20 0.054(7) 0.036(7) 0.055(9) 0.004(6) 0.027(7) -0.002(6)
O21 0.025(5) 0.053(7) 0.055(8) 0.008(6) 0.006(5) 0.009(5)
O22 0.055(10) 0.112(15) 0.073(14) 0.022(11) 0.018(9) 0.041(10)
O23 0.051(7) 0.045(6) 0.046(8) -0.005(5) 0.016(6) 0.015(6)
O24 0.045(7) 0.057(8) 0.058(7) 0.028(6) 0.019(6) 0.004(6)
O25 0.105(10) 0.070(8) 0.122(12) 0.046(8) 0.068(9) -0.003(7)
O26 0.028(6) 0.075(10) 0.078(11) 0.042(8) 0.017(6) 0.002(6)
O27 0.271(14) 0.252(15) 0.276(15) 0.050(10) 0.076(10) -0.004(9)
O28 0.133(4) 0.133(4) 0.133(4) 0.0068(11) 0.0386(16) 0.0073(11)
C72 0.28(3) 0.118(15) 0.28(3) 0.13(2) -0.20(3) -0.082(19)

loop_
_atom_type_symbol
_atom_type_description
_atom_type_scat_dispersion_real
_atom_type_scat_dispersion_imag
_atom_type_scat_source
C C 0.0033 0.0016 'International Tables Vol C Tables 4.2.6.8 and 6.1.1.4'
H H 0.0000 0.0000 'International Tables Vol C Tables 4.2.6.8 and 6.1.1.4'
N N 0.0061 0.0033 'International Tables Vol C Tables 4.2.6.8 and 6.1.1.4'
O O 0.0106 0.0060 'International Tables Vol C Tables 4.2.6.8 and 6.1.1.4'
Dy Dy -0.1892 4.4098 'International Tables Vol C Tables 4.2.6.8 and 6.1.1.4'
Cl Cl 0.1484 0.1585 'International Tables Vol C Tables 4.2.6.8 and 6.1.1.4'

loop_
_geom_angle_atom_site_label_1
_geom_angle_atom_site_label_2
_geom_angle_atom_site_label_3
_geom_angle
O1 C1 C2 130.2(17)
O1 C1 C6 118.8(15)
C2 C1 C6 111.0(15)
C3 C2 C1 119.2(18)
C3 C2 H2 120.4
C1 C2 H2 120.4
C4 C3 C2 126(2)
C4 C3 H3 117.2
C2 C3 H3 117.2
C3 C4 C5 122.1(18)
C3 C4 H4 119.0
C5 C4 H4 119.0
C6 C5 C4 116.8(19)
C6 C5 H5 121.6
C4 C5 H5 121.6
C5 C6 C7 117.7(17)
C5 C6 C1 123.9(16)
C7 C6 C1 117.8(15)
N1 C7 C6 124.6(17)
N1 C7 H7 117.7
C6 C7 H7 117.7
C9 C8 N1 115.4(17)
C9 C8 H8A 108.4
N1 C8 H8A 108.4
C9 C8 H8B 108.4
N1 C8 H8B 108.4
H8A C8 H8B 107.5
C8 C9 C10 118.9(18)
C8 C9 H9A 107.6
C10 C9 H9A 107.6
C8 C9 H9B 107.6
C10 C9 H9B 107.6
H9A C9 H9B 107.0
N2 C10 C9 104.2(14)
N2 C10 H10A 110.9
C9 C10 H10A 110.9
N2 C10 H10B 110.9
C9 C10 H10B 110.9
H10A C10 H10B 108.9
C12 C11 N2 124.6(17)
C12 C11 H11 117.7
N2 C11 H11 117.7
C11 C12 C17 123.7(17)
C11 C12 C13 127.0(18)
C17 C12 C13 108.7(18)
C14 C13 C12 126.1(19)
C14 C13 H13 117.0
C12 C13 H13 117.0
C13 C14 C15 121.3(19)
C13 C14 H14 119.4
C15 C14 H14 119.4
C16 C15 C14 116(2)
C16 C15 H15 122.1
C14 C15 H15 122.1
C15 C16 C17 128(2)
C15 C16 H16 116.2
C17 C16 H16 116.2
C16 C17 O2 122(2)
C16 C17 C12 120.1(18)
O2 C17 C12 117.6(17)
O3 C18 C23 123.1(17)
O3 C18 C19 120.9(14)
C23 C18 C19 115.7(15)
C20 C19 C18 114.8(17)
C20 C19 H19 122.6
C18 C19 H19 122.6
C21 C20 C19 124.9(18)
C21 C20 H20 117.5
C19 C20 H20 117.5
C20 C21 C22 118.8(16)
C20 C21 H21 120.6
C22 C21 H21 120.6
C21 C22 C23 117.2(17)
C21 C22 H22 121.4
C23 C22 H22 121.4
C18 C23 C22 128.2(17)
C18 C23 C24 121.0(16)
C22 C23 C24 110.7(16)
N3 C24 C23 126.2(17)
N3 C24 H24 116.9
C23 C24 H24 116.9
N3 C25 C26 116.4(15)
N3 C25 H25A 108.2
C26 C25 H25A 108.2
N3 C25 H25B 108.2
C26 C25 H25B 108.2
H25A C25 H25B 107.4
C25 C26 C27 105.3(15)
C25 C26 H26A 110.7
C27 C26 H26A 110.7
C25 C26 H26B 110.7
C27 C26 H26B 110.7
H26A C26 H26B 108.8
N4 C27 C26 105.8(14)
N4 C27 H27A 110.6
C26 C27 H27A 110.6
N4 C27 H27B 110.6
C26 C27 H27B 110.6
H27A C27 H27B 108.7
N4 C28 C29 123.5(19)
N4 C28 H28 118.3
C29 C28 H28 118.3
C34 C29 C28 125.3(15)
C34 C29 C30 116.9(17)
C28 C29 C30 117.2(18)
C31 C30 C29 123(2)
C31 C30 H30 118.4
C29 C30 H30 118.4
C30 C31 C32 116.1(18)
C30 C31 H31 121.9
C32 C31 H31 121.9
C33 C32 C31 118.4(17)
C33 C32 H32 120.8
C31 C32 H32 120.8
C32 C33 C34 120.6(17)
C32 C33 H33 119.7
C34 C33 H33 119.7
C29 C34 O4 124.1(14)
C29 C34 C33 123.4(14)
O4 C34 C33 112.5(15)
O5 C35 C36 124(2)
O5 C35 C40 124.1(17)
C36 C35 C40 111.6(19)
C35 C36 C37 128(2)
C35 C36 H36 115.9
C37 C36 H36 115.9
C36 C37 C38 118(2)
C36 C37 H37 121.0
C38 C37 H37 121.0
C39 C38 C37 119.1(19)
C39 C38 H38 120.4
C37 C38 H38 120.4
C38 C39 C40 116.8(19)
C38 C39 H39 121.6
C40 C39 H39 121.6
C39 C40 C41 112.0(17)
C39 C40 C35 126(2)
C41 C40 C35 122.4(16)
N5 C41 C40 122.6(18)
N5 C41 H41 118.7
C40 C41 H41 118.7
C43 C42 N5 117(2)
C43 C42 H42A 108.1
N5 C42 H42A 108.1
C43 C42 H42B 108.1
N5 C42 H42B 108.1
H42A C42 H42B 107.3
C42 C43 C44 114(2)
C42 C43 H43A 108.7
C44 C43 H43A 108.7
C42 C43 H43B 108.7
C44 C43 H43B 108.7
H43A C43 H43B 107.6
N6 C44 C43 115.5(19)
N6 C44 H44A 108.4
C43 C44 H44A 108.4
N6 C44 H44B 108.4
C43 C44 H44B 108.4
H44A C44 H44B 107.5
N6 C45 C46 125(3)
N6 C45 H45 117.4
C46 C45 H45 117.4
C47 C46 C51 116(2)
C47 C46 C45 127(2)
C51 C46 C45 117(2)
C46 C47 C48 124(2)
C46 C47 H47 117.9
C48 C47 H47 117.9
C47 C48 C49 112(2)
C47 C48 H48 123.8
C49 C48 H48 123.8
C50 C49 C48 127(3)
C50 C49 H49 116.3
C48 C49 H49 116.3
C51 C50 C49 114(2)
C51 C50 H50 123.1
C49 C50 H50 123.1
O6 C51 C50 113(2)
O6 C51 C46 121(3)
C50 C51 C46 125(3)
O7 C52 C57 116.2(15)
O7 C52 C53 121.9(17)
C57 C52 C53 121.9(18)
C54 C53 C52 114.7(18)
C54 C53 H53 122.7
C52 C53 H53 122.7
C55 C54 C53 125(2)
C55 C54 H54 117.4
C53 C54 H54 117.4
C54 C55 C56 124.2(19)
C54 C55 H55 117.9
C56 C55 H55 117.9
C55 C56 C57 115.9(18)
C55 C56 H56 122.1
C57 C56 H56 122.1
C52 C57 C58 121.2(19)
C52 C57 C56 117.5(17)
C58 C57 C56 121(2)
N7 C58 C57 126(2)
N7 C58 H58 117.0
C57 C58 H58 117.0
N7 C59 C60 110.4(18)
N7 C59 H59A 109.6
C60 C59 H59A 109.6
N7 C59 H59B 109.6
C60 C59 H59B 109.6
H59A C59 H59B 108.1
C61 C60 C59 106(2)
C61 C60 H60A 110.5
C59 C60 H60A 110.5
C61 C60 H60B 110.5
C59 C60 H60B 110.5
H60A C60 H60B 108.7
N8 C61 C60 106(2)
N8 C61 H61A 110.6
C60 C61 H61A 110.6
N8 C61 H61B 110.6
C60 C61 H61B 110.6
H61A C61 H61B 108.7
N8 C62 C63 122(2)
N8 C62 H62 119.0
C63 C62 H62 119.0
C62 C63 C64 118(2)
C62 C63 C68 124(2)
C64 C63 C68 118(2)
C65 C64 C63 122(3)
C65 C64 H64 118.9
C63 C64 H64 118.9
C66 C65 C64 124(3)
C66 C65 H65 118.2
C64 C65 H65 118.2
C67 C66 C65 109(3)
C67 C66 H66 125.4
C65 C66 H66 125.4
C66 C67 C68 135(3)
C66 C67 H67 112.7
C68 C67 H67 112.7
O8 C68 C63 121(2)
O8 C68 C67 127(2)
C63 C68 C67 111(2)
Cl2 C69 Cl1 127.0(16)
Cl2 C69 H69A 105.6
Cl1 C69 H69A 105.6
Cl2 C69 H69B 105.6
Cl1 C69 H69B 105.6
H69A C69 H69B 106.1
Cl4 C70 Cl3 104.0(13)
Cl4 C70 H70A 111.0
Cl3 C70 H70A 111.0
Cl4 C70 H70B 111.0
Cl3 C70 H70B 111.0
H70A C70 H70B 109.0
O5 Dy1 O3 86.0(5)
O5 Dy1 O1 84.6(5)
O3 Dy1 O1 83.9(5)
O5 Dy1 O15 153.1(5)
O3 Dy1 O15 85.4(5)
O1 Dy1 O15 119.7(5)
O5 Dy1 O11 122.0(5)
O3 Dy1 O11 142.8(5)
O1 Dy1 O11 75.8(5)
O15 Dy1 O11 78.3(5)
O5 Dy1 O14 80.1(5)
O3 Dy1 O14 81.0(5)
O1 Dy1 O14 159.1(4)
O15 Dy1 O14 73.4(5)
O11 Dy1 O14 124.5(5)
O5 Dy1 O12 93.5(6)
O3 Dy1 O12 131.0(5)
O1 Dy1 O12 144.9(5)
O15 Dy1 O12 73.5(6)
O11 Dy1 O12 75.7(5)
O14 Dy1 O12 51.0(5)
O5 Dy1 O17 148.7(5)
O3 Dy1 O17 74.3(5)
O1 Dy1 O17 69.6(5)
O15 Dy1 O17 50.3(5)
O11 Dy1 O17 69.5(5)
O14 Dy1 O17 119.2(5)
O12 Dy1 O17 117.8(6)
O5 Dy1 O9 70.4(5)
O3 Dy1 O9 150.7(5)
O1 Dy1 O9 76.9(6)
O15 Dy1 O9 123.4(5)
O11 Dy1 O9 52.2(4)
O14 Dy1 O9 110.6(6)
O12 Dy1 O9 69.5(6)
O17 Dy1 O9 118.0(5)
O5 Dy1 N9 98.5(5)
O3 Dy1 N9 157.0(5)
O1 Dy1 N9 74.2(5)
O15 Dy1 N9 99.3(5)
O11 Dy1 N9 23.6(4)
O14 Dy1 N9 122.0(5)
O12 Dy1 N9 71.5(5)
O17 Dy1 N9 91.3(5)
O9 Dy1 N9 28.6(5)
O4 Dy2 O2 83.6(5)
O4 Dy2 O7 84.5(6)
O2 Dy2 O7 87.2(6)
O4 Dy2 O18 120.6(5)
O2 Dy2 O18 85.7(6)
O7 Dy2 O18 152.8(5)
O4 Dy2 O21 79.4(5)
O2 Dy2 O21 146.5(5)
O7 Dy2 O21 119.3(5)
O18 Dy2 O21 78.5(5)
O4 Dy2 O24 146.3(5)
O2 Dy2 O24 129.1(5)
O7 Dy2 O24 88.8(6)
O18 Dy2 O24 75.6(5)
O21 Dy2 O24 75.2(5)
O4 Dy2 O20 70.2(5)
O2 Dy2 O20 76.2(5)
O7 Dy2 O20 150.9(5)
O18 Dy2 O20 50.5(5)
O21 Dy2 O20 70.9(5)
O24 Dy2 O20 120.2(5)
O4 Dy2 O26 158.8(5)
O2 Dy2 O26 81.1(5)
O7 Dy2 O26 80.2(6)
O18 Dy2 O26 72.8(5)
O21 Dy2 O26 121.0(5)
O24 Dy2 O26 48.3(5)
O20 Dy2 O26 119.6(5)
O4 Dy2 O23 77.4(5)
O2 Dy2 O23 153.0(5)
O7 Dy2 O23 72.1(5)
O18 Dy2 O23 120.5(5)
O21 Dy2 O23 47.3(5)
O24 Dy2 O23 69.1(5)
O20 Dy2 O23 114.1(5)
O26 Dy2 O23 111.3(5)
O4 Dy2 N14 166.0(5)
O2 Dy2 N14 104.6(6)
O7 Dy2 N14 84.6(6)
O18 Dy2 N14 72.0(5)
O21 Dy2 N14 98.4(6)
O24 Dy2 N14 24.7(5)
O20 Dy2 N14 122.4(5)
O26 Dy2 N14 23.7(5)
O23 Dy2 N14 91.0(5)
O4 Dy2 N12 97.0(5)
O2 Dy2 N12 80.3(5)
O7 Dy2 N12 167.2(5)
O18 Dy2 N12 23.7(4)
O21 Dy2 N12 73.4(5)
O24 Dy2 N12 96.7(5)
O20 Dy2 N12 26.8(4)
O26 Dy2 N12 94.9(5)
O23 Dy2 N12 120.7(4)
N14 Dy2 N12 95.6(4)
C7 N1 C8 128.1(16)
C11 N2 C10 117.7(16)
C24 N3 C25 128.1(15)
C28 N4 C27 119.5(17)
C41 N5 C42 127.0(16)
C45 N6 C44 122(3)
C58 N7 C59 122(2)
C62 N8 C61 118(2)
O11 N9 O10 128.1(17)
O11 N9 O9 121.7(14)
O10 N9 O9 110.2(17)
O11 N9 Dy1 58.3(9)
O10 N9 Dy1 172.6(14)
O9 N9 Dy1 63.4(8)
O13 N10 O12 127.2(15)
O13 N10 O14 122.8(15)
O12 N10 O14 109.8(14)
O17 N11 O16 124.9(17)
O17 N11 O15 118.6(16)
O16 N11 O15 116.2(17)
O18 N12 O19 125.9(14)
O18 N12 O20 114.7(14)
O19 N12 O20 118.9(16)
O18 N12 Dy2 54.2(8)
O19 N12 Dy2 173.6(15)
O20 N12 Dy2 60.5(9)
O23 N13 O22 129.4(17)
O23 N13 O21 112.7(15)
O22 N13 O21 117.9(18)
O26 N14 O24 125.6(18)
O26 N14 O25 119(2)
O24 N14 O25 115(2)
O26 N14 Dy2 63.5(11)
O24 N14 Dy2 62.2(10)
O25 N14 Dy2 175.5(16)
C1 O1 Dy1 145.8(12)
C17 O2 Dy2 152.1(13)
C18 O3 Dy1 151.4(11)
C34 O4 Dy2 154.9(12)
C35 O5 Dy1 153.6(14)
C51 O6 H6 110.4
C52 O7 Dy2 143.9(13)
C68 O8 H8 109.5
N9 O9 Dy1 88.1(10)
N9 O11 Dy1 98.0(10)
N10 O12 Dy1 99.9(10)
N10 O14 Dy1 98.7(10)
N11 O15 Dy1 95.9(11)
N11 O17 Dy1 95.1(11)
N12 O18 Dy2 102.1(9)
N12 O20 Dy2 92.7(11)
N13 O21 Dy2 99.2(11)
N13 O23 Dy2 100.4(10)
N14 O24 Dy2 93.1(12)
N14 O26 Dy2 92.9(12)

loop_
_geom_bond_atom_site_label_1
_geom_bond_atom_site_label_2
_geom_bond_distance
C1 O1 1.26(2)
C1 C2 1.41(2)
C1 C6 1.56(2)
C2 C3 1.35(3)
C2 H2 0.9300
C3 C4 1.31(3)
C3 H3 0.9300
C4 C5 1.35(3)
C4 H4 0.9300
C5 C6 1.32(3)
C5 H5 0.9300
C6 C7 1.50(2)
C7 N1 1.29(2)
C7 H7 0.9300
C8 C9 1.40(3)
C8 N1 1.45(2)
C8 H8A 0.9700
C8 H8B 0.9700
C9 C10 1.53(3)
C9 H9A 0.9700
C9 H9B 0.9700
C10 N2 1.51(2)
C10 H10A 0.9700
C10 H10B 0.9700
C11 C12 1.35(3)
C11 N2 1.35(2)
C11 H11 0.9300
C12 C17 1.48(3)
C12 C13 1.48(2)
C13 C14 1.32(3)
C13 H13 0.9300
C14 C15 1.38(3)
C14 H14 0.9300
C15 C16 1.32(3)
C15 H15 0.9300
C16 C17 1.34(3)
C16 H16 0.9300
C17 O2 1.33(2)
C18 O3 1.28(2)
C18 C23 1.38(2)
C18 C19 1.48(2)
C19 C20 1.46(2)
C19 H19 0.9300
C20 C21 1.38(3)
C20 H20 0.9300
C21 C22 1.39(3)
C21 H21 0.9300
C22 C23 1.39(2)
C22 H22 0.9300
C23 C24 1.44(3)
C24 N3 1.24(2)
C24 H24 0.9300
C25 N3 1.44(2)
C25 C26 1.52(3)
C25 H25A 0.9700
C25 H25B 0.9700
C26 C27 1.62(2)
C26 H26A 0.9700
C26 H26B 0.9700
C27 N4 1.506(19)
C27 H27A 0.9700
C27 H27B 0.9700
C28 N4 1.32(2)
C28 C29 1.37(3)
C28 H28 0.9300
C29 C34 1.28(2)
C29 C30 1.49(3)
C30 C31 1.37(3)
C30 H30 0.9300
C31 C32 1.46(3)
C31 H31 0.9300
C32 C33 1.41(3)
C32 H32 0.9300
C33 C34 1.42(3)
C33 H33 0.9300
C34 O4 1.373(19)
C35 O5 1.32(2)
C35 C36 1.32(2)
C35 C40 1.44(3)
C36 C37 1.36(3)
C36 H36 0.9300
C37 C38 1.41(4)
C37 H37 0.9300
C38 C39 1.395(10)
C38 H38 0.9300
C39 C40 1.39(3)
C39 H39 0.9300
C40 C41 1.40(3)
C41 N5 1.28(3)
C41 H41 0.9300
C42 C43 1.36(3)
C42 N5 1.47(3)
C42 H42A 0.9700
C42 H42B 0.9700
C43 C44 1.63(3)
C43 H43A 0.9700
C43 H43B 0.9700
C44 N6 1.44(4)
C44 H44A 0.9700
C44 H44B 0.9700
C45 N6 1.27(4)
C45 C46 1.49(4)
C45 H45 0.9300
C46 C47 1.37(3)
C46 C51 1.42(2)
C47 C48 1.40(4)
C47 H47 0.9300
C48 C49 1.43(3)
C48 H48 0.9300
C49 C50 1.35(4)
C49 H49 0.9300
C50 C51 1.36(4)
C50 H50 0.9300
C51 O6 1.28(3)
C52 O7 1.29(2)
C52 C57 1.36(3)
C52 C53 1.442(10)
C53 C54 1.436(18)
C53 H53 0.9300
C54 C55 1.20(3)
C54 H54 0.9300
C55 C56 1.414(10)
C55 H55 0.9300
C56 C57 1.50(3)
C56 H56 0.9300
C57 C58 1.43(4)
C58 N7 1.33(3)
C58 H58 0.9300
C59 N7 1.54(3)
C59 C60 1.58(3)
C59 H59A 0.9700
C59 H59B 0.9700
C60 C61 1.46(4)
C60 H60A 0.9700
C60 H60B 0.9700
C61 N8 1.44(4)
C61 H61A 0.9700
C61 H61B 0.9700
C62 N8 1.25(3)
C62 C63 1.37(3)
C62 H62 0.9300
C63 C64 1.39(4)
C63 C68 1.429(10)
C64 C65 1.38(4)
C64 H64 0.9300
C65 C66 1.38(4)
C65 H65 0.9300
C66 C67 1.32(5)
C66 H66 0.9300
C67 C68 1.42(4)
C67 H67 0.9300
C68 O8 1.32(3)
C69 Cl2 1.66(3)
C69 Cl1 1.67(2)
C69 H69A 0.9700
C69 H69B 0.9700
C70 Cl4 1.70(2)
C70 Cl3 1.776(17)
C70 H70A 0.9700
C70 H70B 0.9700
C71 O27 1.498(10)
Dy1 O5 2.253(13)
Dy1 O3 2.287(13)
Dy1 O1 2.345(13)
Dy1 O15 2.516(13)
Dy1 O11 2.514(13)
Dy1 O14 2.553(15)
Dy1 O12 2.547(16)
Dy1 O17 2.609(17)
Dy1 O9 2.616(16)
Dy1 N9 2.924(14)
Dy2 O4 2.277(14)
Dy2 O2 2.315(13)
Dy2 O7 2.341(15)
Dy2 O18 2.427(14)
Dy2 O21 2.535(12)
Dy2 O24 2.544(14)
Dy2 O20 2.547(16)
Dy2 O26 2.572(15)
Dy2 O23 2.594(14)
Dy2 N14 2.872(18)
Dy2 N12 2.924(14)
N9 O11 1.18(2)
N9 O10 1.294(19)
N9 O9 1.40(2)
N10 O13 1.17(2)
N10 O12 1.33(2)
N10 O14 1.36(2)
N11 O17 1.20(2)
N11 O16 1.25(2)
N11 O15 1.33(2)
N12 O18 1.20(2)
N12 O19 1.203(19)
N12 O20 1.321(18)
N13 O23 1.17(2)
N13 O22 1.17(2)
N13 O21 1.305(19)
N14 O26 1.15(2)
N14 O24 1.20(2)
N14 O25 1.29(2)
O6 H6 0.8200
O8 H8 0.8200
O28 C72 1.477(10)

loop_
_geom_hbond_atom_site_label_D
_geom_hbond_atom_site_label_H
_geom_hbond_atom_site_label_A
_geom_hbond_distance_DH
_geom_hbond_distance_HA
_geom_hbond_distance_DA
_geom_hbond_angle_DHA
O8 H8 N8 0.82 1.95 2.66(3) 143.4
O6 H6 N6 0.82 1.83 2.58(3) 150.6
